data_4500352
loop_
_publ_author_name
'Fang, Shao-Ming'
'Sa\~nudo, E. Carolina'
'Hu, Min'
'Zhang, Qiang'
'Ma, Song-Tao'
'Jia, Li-Ran'
'Wang, Cong'
'Tang, Jia-You'
'Du, Miao'
'Liu, Chun-Sen'

_publ_section_title
;
 Hydrothermal Syntheses, Crystal Structures, and Magnetic Properties of a
 Series of Unique Three-Dimensional Lanthanide&#x2212;Organic Coordination
 Frameworks with aN-Protonated 2,6-Dihydroxypyridine-4-Carboxylate Tecton
;
_journal_issue 3
_journal_name_full 'Crystal Growth &amp; Design'
_journal_page_first 811
_journal_paper_doi 10.1021/cg1014626
_journal_volume 11
_journal_year 2011
_chemical_formula_sum 'C18 H17 Gd2 N3 O16'
_chemical_formula_weight 845.85
_chemical_name_systematic
; 
 ? 
;
_space_group_IT_number 61
_symmetry_cell_setting orthorhombic
_symmetry_space_group_name_Hall '-P 2ac 2ab'
_symmetry_space_group_name_H-M 'P b c a'
_atom_sites_solution_hydrogens geom
_atom_sites_solution_primary direct
_atom_sites_solution_secondary difmap
_audit_creation_method SHELXL-97
_cell_angle_alpha 90.00
_cell_angle_beta 90.00
_cell_angle_gamma 90.00
_cell_formula_units_Z 8
_cell_length_a 14.8594(2)
_cell_length_b 15.8477(2)
_cell_length_c 19.0553(3)
_cell_measurement_reflns_used 14377
_cell_measurement_temperature 294(2)
_cell_measurement_theta_max 26.3152
_cell_measurement_theta_min 3.0224
_cell_volume 4487.28(11)
_computing_cell_refinement 'SAINT (Bruker, 2007)'
_computing_data_collection 'SMART (Bruker, 2007)'
_computing_data_reduction SAINT
_computing_molecular_graphics 'SHELXTL (Sheldrick, 2008)'
_computing_publication_material 'SHELXTL and PLATON (Spek, 2009)'
_computing_structure_refinement 'SHELXL97 (Sheldrick, 2008)'
_computing_structure_solution 'SHELXS97 (Sheldrick, 2008)'
_diffrn_ambient_temperature 294(2)
_diffrn_measured_fraction_theta_full 0.998
_diffrn_measured_fraction_theta_max 0.998
_diffrn_measurement_device_type 'Bruker SMART CCD area-detector'
_diffrn_measurement_method '\f and \w scans'
_diffrn_radiation_monochromator graphite
_diffrn_radiation_source 'fine-focus sealed tube'
_diffrn_radiation_type MoK\a
_diffrn_radiation_wavelength 0.71073
_diffrn_reflns_av_R_equivalents 0.0348
_diffrn_reflns_av_sigmaI/netI 0.0255
_diffrn_reflns_limit_h_max 17
_diffrn_reflns_limit_h_min -17
_diffrn_reflns_limit_k_max 18
_diffrn_reflns_limit_k_min -18
_diffrn_reflns_limit_l_max 22
_diffrn_reflns_limit_l_min -22
_diffrn_reflns_number 28127
_diffrn_reflns_theta_full 25.00
_diffrn_reflns_theta_max 25.00
_diffrn_reflns_theta_min 3.03
_diffrn_standards_number 0
_exptl_absorpt_coefficient_mu 5.954
_exptl_absorpt_correction_T_max 0.5116
_exptl_absorpt_correction_T_min 0.3822
_exptl_absorpt_correction_type multi-scan
_exptl_absorpt_process_details '(SADABS; Sheldrick, 1996)'
_exptl_crystal_colour yellow
_exptl_crystal_density_diffrn 2.504
_exptl_crystal_density_meas ?
_exptl_crystal_density_method 'not measured'
_exptl_crystal_description block
_exptl_crystal_F_000 3216
_exptl_crystal_size_max 0.20
_exptl_crystal_size_mid 0.15
_exptl_crystal_size_min 0.13
_refine_diff_density_max 0.903
_refine_diff_density_min -0.751
_refine_diff_density_rms 0.101
_refine_ls_extinction_method none
_refine_ls_goodness_of_fit_ref 0.950
_refine_ls_hydrogen_treatment constr
_refine_ls_matrix_type full
_refine_ls_number_parameters 352
_refine_ls_number_reflns 3951
_refine_ls_number_restraints 0
_refine_ls_restrained_S_all 0.950
_refine_ls_R_factor_all 0.0292
_refine_ls_R_factor_gt 0.0198
_refine_ls_shift/su_max 0.003
_refine_ls_shift/su_mean 0.000
_refine_ls_structure_factor_coef Fsqd
_refine_ls_weighting_details 'calc w=1/[\s^2^(Fo^2^)+(0.0265P)^2^+0.0000P] where P=(Fo^2^+2Fc^2^)/3'
_refine_ls_weighting_scheme calc
_refine_ls_wR_factor_gt 0.0444
_refine_ls_wR_factor_ref 0.0457
_reflns_number_gt 3155
_reflns_number_total 3951
_reflns_threshold_expression I>2\s(I)
_cod_data_source_file cg1014626_si_002.cif
_cod_data_source_block 2
_cod_depositor_comments
;
The following automatic conversions were performed:

'_symmetry_cell_setting' value 'Orthorhombic' changed to
'orthorhombic' according to
/home/saulius/struct/CIF-dictionaries/cif_core.dic dictionary named
'cif_core.dic' version 2.4.1 from 2010-06-29.

Automatic conversion script
Id: cif_fix_values 1715 2011-07-08 13:25:40Z adriana 

The following automatic conversions were performed:

'_exptl_crystal_density_meas' value 'none' was changed to '?' - the
value is perceived as not measured.

Automatic conversion script
Id: cif_fix_values 3008 2015-01-20 13:52:24Z robertas 
;
_cod_original_sg_symbol_H-M Pbca
_cod_database_code 4500352

loop_
_symmetry_equiv_pos_as_xyz
'x, y, z'
'-x+1/2, -y, z+1/2'
'-x, y+1/2, -z+1/2'
'x+1/2, -y+1/2, -z'
'-x, -y, -z'
'x-1/2, y, -z-1/2'
'x, -y-1/2, z-1/2'
'-x-1/2, y-1/2, z'

loop_
_atom_site_label
_atom_site_type_symbol
_atom_site_fract_x
_atom_site_fract_y
_atom_site_fract_z
_atom_site_U_iso_or_equiv
_atom_site_adp_type
_atom_site_occupancy
_atom_site_symmetry_multiplicity
_atom_site_calc_flag
_atom_site_refinement_flags
Gd1 Gd 0.446312(11) 1.027925(12) 0.218019(9) 0.01320(6) Uani 1 1 d .
Gd2 Gd 0.439820(12) 0.755078(12) 0.520449(9) 0.01540(6) Uani 1 1 d .
C1 C 0.8150(3) 0.8904(3) 0.38287(19) 0.0170(9) Uani 1 1 d .
C2 C 0.7134(2) 0.8933(2) 0.37791(18) 0.0145(8) Uani 1 1 d .
C3 C 0.6715(2) 0.9652(3) 0.35370(18) 0.0172(9) Uani 1 1 d .
H3A H 0.7051 1.0127 0.3421 0.021 Uiso 1 1 calc R
C4 C 0.5784(2) 0.9660(2) 0.34687(18) 0.0156(9) Uani 1 1 d .
C5 C 0.5716(2) 0.8237(2) 0.39460(18) 0.0159(9) Uani 1 1 d .
C6 C 0.6655(2) 0.8221(2) 0.39701(18) 0.0165(9) Uani 1 1 d .
H6A H 0.6956 0.7736 0.4113 0.020 Uiso 1 1 calc R
C7 C 0.7050(3) 0.6718(3) 0.2366(2) 0.0259(10) Uani 1 1 d .
C8 C 0.7097(3) 0.7644(3) 0.22104(19) 0.0208(9) Uani 1 1 d .
C9 C 0.7902(3) 0.8077(3) 0.22086(19) 0.0213(9) Uani 1 1 d .
H9A H 0.8433 0.7783 0.2291 0.026 Uiso 1 1 calc R
C10 C 0.7941(3) 0.8935(3) 0.20878(19) 0.0216(10) Uani 1 1 d .
C11 C 0.6298(3) 0.8929(3) 0.1952(2) 0.0211(10) Uani 1 1 d .
C12 C 0.6283(3) 0.8074(3) 0.2075(2) 0.0227(10) Uani 1 1 d .
H12A H 0.5740 0.7781 0.2069 0.027 Uiso 1 1 calc R
C13 C 0.2155(3) 0.3996(3) 0.4750(2) 0.0231(10) Uani 1 1 d .
C14 C 0.2149(3) 0.4944(3) 0.46161(19) 0.0173(9) Uani 1 1 d .
C15 C 0.1343(3) 0.5362(3) 0.4578(2) 0.0201(9) Uani 1 1 d .
H15A H 0.0808 0.5061 0.4618 0.024 Uiso 1 1 calc R
C16 C 0.1315(3) 0.6234(3) 0.4480(2) 0.0213(9) Uani 1 1 d .
C17 C 0.2956(3) 0.6243(3) 0.44438(19) 0.0182(9) Uani 1 1 d .
C18 C 0.2961(3) 0.5376(3) 0.4548(2) 0.0190(9) Uani 1 1 d .
H18A H 0.3504 0.5085 0.4572 0.023 Uiso 1 1 calc R
O1 O 0.53169(16) 1.02744(17) 0.32089(13) 0.0189(6) Uani 1 1 d .
O2 O 0.51950(17) 0.76287(17) 0.41431(13) 0.0193(6) Uani 1 1 d .
O3 O 0.85843(17) 0.95160(18) 0.35855(14) 0.0246(7) Uani 1 1 d .
O4 O 0.84943(17) 0.82727(18) 0.41110(14) 0.0229(7) Uani 1 1 d .
O5 O 0.55963(18) 0.93834(18) 0.18181(14) 0.0276(7) Uani 1 1 d .
O6 O 0.86534(17) 0.93893(18) 0.20861(14) 0.0242(7) Uani 1 1 d .
O7 O 0.7751(2) 0.6347(2) 0.2553(2) 0.0553(11) Uani 1 1 d .
O8 O 0.6300(2) 0.63698(19) 0.23084(15) 0.0314(8) Uani 1 1 d .
O9 O 0.36588(17) 0.67152(17) 0.43836(13) 0.0216(7) Uani 1 1 d .
O10 O 0.06144(18) 0.66913(18) 0.44698(15) 0.0281(7) Uani 1 1 d .
O11 O 0.2870(2) 0.3625(2) 0.4839(2) 0.0529(10) Uani 1 1 d .
O12 O 0.1390(2) 0.36499(19) 0.47462(16) 0.0354(8) Uani 1 1 d .
O13 O 0.56107(19) 1.13214(19) 0.19488(15) 0.0346(8) Uani 1 1 d .
H1W H 0.6117 1.1312 0.2159 0.042 Uiso 1 1 d R
H2W H 0.5650 1.1553 0.1546 0.042 Uiso 1 1 d R
O14 O 0.4081(2) 1.10986(19) 0.11647(15) 0.0408(9) Uani 1 1 d .
H3W H 0.4350 1.1568 0.1095 0.049 Uiso 1 1 d R
H4W H 0.3761 1.0951 0.0814 0.049 Uiso 1 1 d R
O15 O 0.53488(18) 0.63669(18) 0.54660(15) 0.0289(7) Uani 1 1 d .
H5W H 0.5186 0.6105 0.5836 0.035 Uiso 1 1 d R
H6W H 0.5897 0.6526 0.5487 0.035 Uiso 1 1 d R
O16 O 0.4041(2) 0.8253(2) 0.62838(17) 0.0491(10) Uani 1 1 d .
H7W H 0.4254 0.8647 0.6540 0.059 Uiso 1 1 d R
H8W H 0.3531 0.8079 0.6432 0.059 Uiso 1 1 d R
N1 N 0.5329(2) 0.8955(2) 0.36869(16) 0.0174(8) Uani 1 1 d .
H1A H 0.4752 0.8965 0.3659 0.021 Uiso 1 1 calc R
N2 N 0.7129(2) 0.9327(2) 0.19567(17) 0.0235(8) Uani 1 1 d .
H2A H 0.7139 0.9860 0.1871 0.028 Uiso 1 1 calc R
N3 N 0.2133(2) 0.6631(2) 0.44101(16) 0.0197(8) Uani 1 1 d .
H3B H 0.2128 0.7167 0.4339 0.024 Uiso 1 1 calc R

loop_
_atom_site_aniso_label
_atom_site_aniso_U_11
_atom_site_aniso_U_22
_atom_site_aniso_U_33
_atom_site_aniso_U_23
_atom_site_aniso_U_13
_atom_site_aniso_U_12
Gd1 0.00948(10) 0.01045(11) 0.01969(11) -0.00030(8) -0.00115(8) 0.00033(8)
Gd2 0.01195(10) 0.01233(12) 0.02194(11) 0.00112(8) 0.00109(8) -0.00164(9)
C1 0.014(2) 0.019(2) 0.018(2) -0.0039(18) 0.0022(17) -0.0008(18)
C2 0.0112(19) 0.022(2) 0.0105(19) 0.0010(17) 0.0025(15) 0.0003(17)
C3 0.016(2) 0.019(2) 0.016(2) 0.0017(17) 0.0000(16) -0.0028(18)
C4 0.020(2) 0.015(2) 0.0112(19) -0.0009(17) -0.0034(15) -0.0003(17)
C5 0.018(2) 0.016(2) 0.0140(19) -0.0018(16) 0.0029(16) -0.0006(17)
C6 0.016(2) 0.013(2) 0.021(2) 0.0050(17) -0.0014(16) 0.0012(17)
C7 0.022(2) 0.026(3) 0.030(3) 0.004(2) 0.0031(19) -0.002(2)
C8 0.022(2) 0.022(2) 0.018(2) 0.0008(18) 0.0044(17) -0.0014(18)
C9 0.022(2) 0.018(2) 0.024(2) 0.0015(19) -0.0015(18) -0.0007(19)
C10 0.022(2) 0.025(3) 0.018(2) -0.0022(18) 0.0017(17) -0.0013(19)
C11 0.019(2) 0.027(3) 0.017(2) -0.0051(18) -0.0002(17) 0.0064(19)
C12 0.021(2) 0.023(3) 0.024(2) 0.0000(19) 0.0020(17) -0.0001(19)
C13 0.022(2) 0.020(3) 0.027(2) -0.0006(19) 0.0065(18) -0.005(2)
C14 0.021(2) 0.017(2) 0.014(2) -0.0022(16) 0.0032(16) -0.0032(17)
C15 0.015(2) 0.023(3) 0.022(2) -0.0025(19) 0.0007(16) -0.0063(18)
C16 0.020(2) 0.027(3) 0.017(2) -0.0042(19) -0.0018(18) 0.0007(19)
C17 0.018(2) 0.021(2) 0.016(2) -0.0037(17) 0.0006(17) -0.0017(18)
C18 0.014(2) 0.016(2) 0.028(2) -0.0025(18) -0.0014(17) 0.0012(17)
O1 0.0165(14) 0.0155(16) 0.0246(15) 0.0039(13) -0.0065(11) 0.0034(12)
O2 0.0173(14) 0.0147(16) 0.0260(15) 0.0020(12) 0.0062(12) -0.0038(12)
O3 0.0172(15) 0.0233(18) 0.0332(17) 0.0055(14) 0.0045(12) -0.0050(13)
O4 0.0160(15) 0.0205(17) 0.0324(16) 0.0062(13) -0.0057(12) 0.0035(12)
O5 0.0225(15) 0.0289(18) 0.0315(16) -0.0055(14) -0.0026(14) 0.0150(14)
O6 0.0175(15) 0.0238(18) 0.0313(17) -0.0056(13) -0.0006(12) -0.0136(12)
O7 0.0295(19) 0.035(2) 0.101(3) 0.033(2) 0.001(2) 0.0057(16)
O8 0.0295(17) 0.0223(18) 0.043(2) 0.0064(15) 0.0045(14) -0.0114(14)
O9 0.0187(15) 0.0220(17) 0.0242(16) 0.0006(13) 0.0032(12) -0.0076(12)
O10 0.0167(15) 0.0271(18) 0.0406(17) -0.0025(14) 0.0034(14) 0.0103(14)
O11 0.0237(18) 0.029(2) 0.106(3) 0.023(2) 0.0047(19) 0.0045(16)
O12 0.0264(18) 0.0213(19) 0.059(2) 0.0042(15) 0.0039(15) -0.0094(14)
O13 0.0296(17) 0.043(2) 0.0309(17) 0.0155(15) -0.0062(14) -0.0183(16)
O14 0.058(2) 0.029(2) 0.0349(19) 0.0129(16) -0.0188(16) -0.0229(16)
O15 0.0211(16) 0.0307(19) 0.0348(17) 0.0139(15) 0.0028(13) 0.0033(13)
O16 0.051(2) 0.045(2) 0.052(2) -0.0287(18) 0.0238(17) -0.0294(18)
N1 0.0080(16) 0.017(2) 0.0273(19) 0.0020(15) 0.0000(13) -0.0027(13)
N2 0.0196(18) 0.023(2) 0.028(2) 0.0004(16) 0.0005(15) 0.0044(16)
N3 0.0203(18) 0.0131(19) 0.0257(19) 0.0013(15) 0.0018(14) 0.0015(14)

loop_
_atom_type_symbol
_atom_type_description
_atom_type_scat_dispersion_real
_atom_type_scat_dispersion_imag
_atom_type_scat_source
C C 0.0033 0.0016 'International Tables Vol C Tables 4.2.6.8 and 6.1.1.4'
H H 0.0000 0.0000 'International Tables Vol C Tables 4.2.6.8 and 6.1.1.4'
N N 0.0061 0.0033 'International Tables Vol C Tables 4.2.6.8 and 6.1.1.4'
O O 0.0106 0.0060 'International Tables Vol C Tables 4.2.6.8 and 6.1.1.4'
Gd Gd -0.1653 3.9035 'International Tables Vol C Tables 4.2.6.8 and 6.1.1.4'

loop_
_geom_angle_atom_site_label_1
_geom_angle_atom_site_label_2
_geom_angle_atom_site_label_3
_geom_angle
_geom_angle_site_symmetry_1
_geom_angle_site_symmetry_3
O8 Gd1 O3 112.71(10) 3_655 6_556
O8 Gd1 O5 162.70(11) 3_655 .
O3 Gd1 O5 84.33(10) 6_556 .
O8 Gd1 O6 86.87(11) 3_655 6_556
O3 Gd1 O6 76.61(10) 6_556 6_556
O5 Gd1 O6 100.63(10) . 6_556
O8 Gd1 O1 85.08(10) 3_655 .
O3 Gd1 O1 147.01(9) 6_556 .
O5 Gd1 O1 81.52(9) . .
O6 Gd1 O1 76.94(9) 6_556 .
O8 Gd1 O14 79.46(11) 3_655 .
O3 Gd1 O14 68.82(10) 6_556 .
O5 Gd1 O14 105.35(11) . .
O6 Gd1 O14 133.77(10) 6_556 .
O1 Gd1 O14 143.88(10) . .
O8 Gd1 O13 84.91(11) 3_655 .
O3 Gd1 O13 130.12(10) 6_556 .
O5 Gd1 O13 81.43(11) . .
O6 Gd1 O13 153.05(10) 6_556 .
O1 Gd1 O13 76.81(9) . .
O14 Gd1 O13 69.49(10) . .
O10 Gd2 O12 96.35(11) 4_566 8_665
O10 Gd2 O4 128.20(10) 4_566 4_466
O12 Gd2 O4 110.75(10) 8_665 4_466
O10 Gd2 O9 150.04(10) 4_566 .
O12 Gd2 O9 86.24(11) 8_665 .
O4 Gd2 O9 77.34(9) 4_466 .
O10 Gd2 O2 78.75(10) 4_566 .
O12 Gd2 O2 83.61(10) 8_665 .
O4 Gd2 O2 145.04(9) 4_466 .
O9 Gd2 O2 71.86(9) . .
O10 Gd2 O16 72.22(10) 4_566 .
O12 Gd2 O16 81.94(12) 8_665 .
O4 Gd2 O16 69.19(10) 4_466 .
O9 Gd2 O16 137.43(10) . .
O2 Gd2 O16 145.74(10) . .
O10 Gd2 O15 83.55(10) 4_566 .
O12 Gd2 O15 169.00(10) 8_665 .
O4 Gd2 O15 77.34(9) 4_466 .
O9 Gd2 O15 88.43(10) . .
O2 Gd2 O15 85.59(9) . .
O16 Gd2 O15 108.36(11) . .
O4 C1 O3 124.7(4) . .
O4 C1 C2 117.4(3) . .
O3 C1 C2 117.9(4) . .
C3 C2 C6 122.1(4) . .
C3 C2 C1 119.7(3) . .
C6 C2 C1 118.2(3) . .
C2 C3 C4 119.2(4) . .
C2 C3 H3A 120.4 . .
C4 C3 H3A 120.4 . .
O1 C4 N1 117.7(3) . .
O1 C4 C3 125.1(4) . .
N1 C4 C3 117.1(3) . .
O2 C5 N1 118.3(3) . .
O2 C5 C6 125.2(4) . .
N1 C5 C6 116.5(3) . .
C2 C6 C5 119.4(4) . .
C2 C6 H6A 120.3 . .
C5 C6 H6A 120.3 . .
O7 C7 O8 124.2(4) . .
O7 C7 C8 118.6(4) . .
O8 C7 C8 117.2(4) . .
C9 C8 C12 120.2(4) . .
C9 C8 C7 121.9(4) . .
C12 C8 C7 118.0(4) . .
C8 C9 C10 121.8(4) . .
C8 C9 H9A 119.1 . .
C10 C9 H9A 119.1 . .
O6 C10 N2 118.0(4) . .
O6 C10 C9 126.1(4) . .
N2 C10 C9 115.9(4) . .
O5 C11 C12 124.7(4) . .
O5 C11 N2 117.8(4) . .
C12 C11 N2 117.5(4) . .
C11 C12 C8 119.5(4) . .
C11 C12 H12A 120.3 . .
C8 C12 H12A 120.3 . .
O11 C13 O12 125.0(4) . .
O11 C13 C14 120.0(4) . .
O12 C13 C14 115.0(4) . .
C15 C14 C18 120.9(4) . .
C15 C14 C13 119.4(4) . .
C18 C14 C13 119.7(4) . .
C14 C15 C16 120.8(4) . .
C14 C15 H15A 119.6 . .
C16 C15 H15A 119.6 . .
O10 C16 N3 117.6(4) . .
O10 C16 C15 126.3(4) . .
N3 C16 C15 116.1(3) . .
O9 C17 N3 117.2(4) . .
O9 C17 C18 125.6(4) . .
N3 C17 C18 117.1(3) . .
C17 C18 C14 119.7(4) . .
C17 C18 H18A 120.2 . .
C14 C18 H18A 120.2 . .
C4 O1 Gd1 127.9(2) . .
C5 O2 Gd2 126.3(2) . .
C1 O3 Gd1 158.9(3) . 6_656
C1 O4 Gd2 161.4(3) . 4_566
C11 O5 Gd1 150.7(3) . .
C10 O6 Gd1 140.2(2) . 6_656
C7 O8 Gd1 137.7(3) . 3_645
C17 O9 Gd2 130.8(2) . .
C16 O10 Gd2 163.1(3) . 4_466
C13 O12 Gd2 142.6(3) . 8_655
Gd1 O13 H1W 121.7 . .
Gd1 O13 H2W 120.4 . .
H1W O13 H2W 111.7 . .
Gd1 O14 H3W 119.1 . .
Gd1 O14 H4W 128.0 . .
H3W O14 H4W 112.2 . .
Gd2 O15 H5W 112.6 . .
Gd2 O15 H6W 109.9 . .
H5W O15 H6W 112.0 . .
Gd2 O16 H7W 138.4 . .
Gd2 O16 H8W 109.3 . .
H7W O16 H8W 112.1 . .
C5 N1 C4 125.5(3) . .
C5 N1 H1A 117.2 . .
C4 N1 H1A 117.2 . .
C10 N2 C11 125.1(4) . .
C10 N2 H2A 117.4 . .
C11 N2 H2A 117.4 . .
C17 N3 C16 125.4(3) . .
C17 N3 H3B 117.3 . .
C16 N3 H3B 117.3 . .

loop_
_geom_bond_atom_site_label_1
_geom_bond_atom_site_label_2
_geom_bond_distance
_geom_bond_site_symmetry_2
Gd1 O8 2.286(3) 3_655
Gd1 O3 2.302(3) 6_556
Gd1 O5 2.308(3) .
Gd1 O6 2.322(3) 6_556
Gd1 O1 2.335(2) .
Gd1 O14 2.399(3) .
Gd1 O13 2.414(3) .
Gd2 O10 2.257(3) 4_566
Gd2 O12 2.274(3) 8_665
Gd2 O4 2.282(3) 4_466
Gd2 O9 2.325(3) .
Gd2 O2 2.347(2) .
Gd2 O16 2.398(3) .
Gd2 O15 2.401(3) .
C1 O4 1.246(4) .
C1 O3 1.254(4) .
C1 C2 1.513(5) .
C2 C3 1.379(5) .
C2 C6 1.382(5) .
C3 C4 1.389(5) .
C3 H3A 0.9300 .
C4 O1 1.295(4) .
C4 N1 1.370(5) .
C5 O2 1.292(4) .
C5 N1 1.368(5) .
C5 C6 1.397(5) .
C6 H6A 0.9300 .
C7 O7 1.248(5) .
C7 O8 1.248(5) .
C7 C8 1.499(6) .
C8 C9 1.379(6) .
C8 C12 1.413(5) .
C9 C10 1.381(6) .
C9 H9A 0.9300 .
C10 O6 1.280(5) .
C10 N2 1.380(5) .
C11 O5 1.293(5) .
C11 C12 1.375(6) .
C11 N2 1.386(5) .
C12 H12A 0.9300 .
C13 O11 1.225(5) .
C13 O12 1.262(5) .
C13 C14 1.523(6) .
C14 C15 1.371(5) .
C14 C18 1.394(5) .
C15 C16 1.395(6) .
C15 H15A 0.9300 .
C16 O10 1.269(5) .
C16 N3 1.374(5) .
C17 O9 1.290(4) .
C17 N3 1.371(5) .
C17 C18 1.388(6) .
C18 H18A 0.9300 .
O3 Gd1 2.302(3) 6_656
O4 Gd2 2.282(3) 4_566
O6 Gd1 2.322(3) 6_656
O8 Gd1 2.286(3) 3_645
O10 Gd2 2.257(3) 4_466
O12 Gd2 2.274(3) 8_655
O13 H1W 0.8531 .
O13 H2W 0.8525 .
O14 H3W 0.8553 .
O14 H4W 0.8528 .
O15 H5W 0.8529 .
O15 H6W 0.8537 .
O16 H7W 0.8542 .
O16 H8W 0.8535 .
N1 H1A 0.8600 .
N2 H2A 0.8600 .
N3 H3B 0.8600 .

loop_
_geom_torsion_atom_site_label_1
_geom_torsion_atom_site_label_2
_geom_torsion_atom_site_label_3
_geom_torsion_atom_site_label_4
_geom_torsion
_geom_torsion_site_symmetry_1
_geom_torsion_site_symmetry_4
O4 C1 C2 C3 173.5(3) . .
O3 C1 C2 C3 -6.4(5) . .
O4 C1 C2 C6 -7.6(5) . .
O3 C1 C2 C6 172.6(3) . .
C6 C2 C3 C4 -1.3(6) . .
C1 C2 C3 C4 177.6(3) . .
C2 C3 C4 O1 -175.6(4) . .
C2 C3 C4 N1 3.6(5) . .
C3 C2 C6 C5 -2.7(6) . .
C1 C2 C6 C5 178.4(3) . .
O2 C5 C6 C2 -176.4(3) . .
N1 C5 C6 C2 4.1(5) . .
O7 C7 C8 C9 5.9(6) . .
O8 C7 C8 C9 -175.3(4) . .
O7 C7 C8 C12 -173.1(4) . .
O8 C7 C8 C12 5.7(5) . .
C12 C8 C9 C10 1.1(6) . .
C7 C8 C9 C10 -177.9(4) . .
C8 C9 C10 O6 179.0(4) . .
C8 C9 C10 N2 -1.2(6) . .
O5 C11 C12 C8 179.6(4) . .
N2 C11 C12 C8 1.0(6) . .
C9 C8 C12 C11 -1.0(6) . .
C7 C8 C12 C11 178.0(4) . .
O11 C13 C14 C15 -174.4(4) . .
O12 C13 C14 C15 6.9(5) . .
O11 C13 C14 C18 4.3(6) . .
O12 C13 C14 C18 -174.4(4) . .
C18 C14 C15 C16 -1.0(6) . .
C13 C14 C15 C16 177.8(4) . .
C14 C15 C16 O10 -176.5(4) . .
C14 C15 C16 N3 1.4(6) . .
O9 C17 C18 C14 178.9(4) . .
N3 C17 C18 C14 -0.3(5) . .
C15 C14 C18 C17 0.4(6) . .
C13 C14 C18 C17 -178.3(3) . .
N1 C4 O1 Gd1 -64.9(4) . .
C3 C4 O1 Gd1 114.3(4) . .
O8 Gd1 O1 C4 157.3(3) 3_655 .
O3 Gd1 O1 C4 31.9(4) 6_556 .
O5 Gd1 O1 C4 -33.7(3) . .
O6 Gd1 O1 C4 69.4(3) 6_556 .
O14 Gd1 O1 C4 -138.1(3) . .
O13 Gd1 O1 C4 -116.8(3) . .
N1 C5 O2 Gd2 -78.8(4) . .
C6 C5 O2 Gd2 101.7(4) . .
O10 Gd2 O2 C5 -30.4(3) 4_566 .
O12 Gd2 O2 C5 67.4(3) 8_665 .
O4 Gd2 O2 C5 -175.1(3) 4_466 .
O9 Gd2 O2 C5 155.5(3) . .
O16 Gd2 O2 C5 1.9(4) . .
O15 Gd2 O2 C5 -114.7(3) . .
O4 C1 O3 Gd1 76.7(8) . 6_656
C2 C1 O3 Gd1 -103.5(7) . 6_656
O3 C1 O4 Gd2 44.0(10) . 4_566
C2 C1 O4 Gd2 -135.8(7) . 4_566
C12 C11 O5 Gd1 96.6(6) . .
N2 C11 O5 Gd1 -84.8(6) . .
O8 Gd1 O5 C11 49.1(8) 3_655 .
O3 Gd1 O5 C11 -140.6(6) 6_556 .
O6 Gd1 O5 C11 -65.4(6) 6_556 .
O1 Gd1 O5 C11 9.5(6) . .
O14 Gd1 O5 C11 153.2(6) . .
O13 Gd1 O5 C11 87.3(6) . .
N2 C10 O6 Gd1 82.7(5) . 6_656
C9 C10 O6 Gd1 -97.5(5) . 6_656
O7 C7 O8 Gd1 30.4(7) . 3_645
C8 C7 O8 Gd1 -148.4(3) . 3_645
N3 C17 O9 Gd2 81.3(4) . .
C18 C17 O9 Gd2 -97.9(4) . .
O10 Gd2 O9 C17 165.9(3) 4_566 .
O12 Gd2 O9 C17 -98.0(3) 8_665 .
O4 Gd2 O9 C17 14.3(3) 4_466 .
O2 Gd2 O9 C17 177.5(3) . .
O16 Gd2 O9 C17 -24.2(4) . .
O15 Gd2 O9 C17 91.7(3) . .
N3 C16 O10 Gd2 -100.8(10) . 4_466
C15 C16 O10 Gd2 77.1(11) . 4_466
O11 C13 O12 Gd2 30.4(8) . 8_655
C14 C13 O12 Gd2 -151.0(3) . 8_655
O2 C5 N1 C4 178.7(3) . .
C6 C5 N1 C4 -1.8(5) . .
O1 C4 N1 C5 177.2(3) . .
C3 C4 N1 C5 -2.1(5) . .
O6 C10 N2 C11 -178.9(3) . .
C9 C10 N2 C11 1.3(6) . .
O5 C11 N2 C10 -179.9(3) . .
C12 C11 N2 C10 -1.2(6) . .
O9 C17 N3 C16 -178.4(3) . .
C18 C17 N3 C16 0.9(5) . .
O10 C16 N3 C17 176.6(3) . .
C15 C16 N3 C17 -1.5(6) . .
